data_7231297
loop_
_publ_author_name
'Dharmarwardana, Madushani'
'Arimilli, Bhargav S.'
'Luzuriaga, Michael A.'
'Kwon, Sunah'
'Lee, Hamilton'
'Appuhamillage, Gayan A.'
'McCandless, Gregory T.'
'Smaldone, Ronald A.'
'Gassensmith, Jeremiah J.'

_publ_section_title
;
 The thermo-responsive behavior in molecular crystals of naphthalene
 diimides and their 3D printed thermochromic composites
;
_journal_issue 39
_journal_name_full CrystEngComm
_journal_page_first 6054
_journal_paper_doi 10.1039/C8CE00798E
_journal_volume 20
_journal_year 2018
_chemical_formula_moiety 'C38 H38 N2 O6'
_chemical_formula_sum 'C38 H38 N2 O6'
_chemical_formula_weight 618.70
_space_group_crystal_system triclinic
_space_group_IT_number 2
_space_group_name_Hall '-P 1'
_space_group_name_H-M_alt 'P -1'
_symmetry_space_group_name_Hall '-P 1'
_symmetry_space_group_name_H-M 'P -1'
_atom_sites_solution_hydrogens geom
_audit_creation_method SHELXL-2014/7
_audit_update_record
;
2018-04-27 deposited with the CCDC.
2018-08-03 downloaded from the CCDC.
;
_cell_angle_alpha 89.528(11)
_cell_angle_beta 80.712(14)
_cell_angle_gamma 62.60(2)
_cell_formula_units_Z 2
_cell_length_a 8.395(3)
_cell_length_b 8.853(3)
_cell_length_c 23.938(9)
_cell_measurement_reflns_used 6515
_cell_measurement_temperature 100(2)
_cell_measurement_theta_max 27.59
_cell_measurement_theta_min 2.59
_cell_volume 1554.4(10)
_computing_cell_refinement 'Bruker SAINT'
_computing_data_collection 'Bruker APEX3'
_computing_data_reduction 'Bruker SAINT'
_computing_molecular_graphics 'ORTEP-3 for Windows (Farrugia, 2012)'
_computing_publication_material 'publCIF (Westrip, 2010)'
_computing_structure_refinement 'SHELXL-2014/7 (Sheldrick, 2014)'
_computing_structure_solution 'SHELXTL Intrinsic Phasing (Sheldrick, 2014)'
_diffrn_ambient_temperature 100(2)
_diffrn_measured_fraction_theta_full 0.995
_diffrn_measured_fraction_theta_max 0.994
_diffrn_measurement_device_type
;
Bruker Kappa D8 Quest CMOS diffractometer (with an Oxford Cryosystems cryostream
cooler)
;
_diffrn_measurement_method '\f and \w scans'
_diffrn_radiation_monochromator 'HELIOS optics'
_diffrn_radiation_type MoK\a
_diffrn_radiation_wavelength 0.71073
_diffrn_reflns_av_R_equivalents 0.0443
_diffrn_reflns_av_unetI/netI 0.0606
_diffrn_reflns_Laue_measured_fraction_full 0.995
_diffrn_reflns_Laue_measured_fraction_max 0.994
_diffrn_reflns_limit_h_max 10
_diffrn_reflns_limit_h_min -10
_diffrn_reflns_limit_k_max 11
_diffrn_reflns_limit_k_min -11
_diffrn_reflns_limit_l_max 31
_diffrn_reflns_limit_l_min -31
_diffrn_reflns_number 20000
_diffrn_reflns_point_group_measured_fraction_full 0.995
_diffrn_reflns_point_group_measured_fraction_max 0.994
_diffrn_reflns_theta_full 25.242
_diffrn_reflns_theta_max 27.624
_diffrn_reflns_theta_min 2.594
_diffrn_source 'I\mS microfocus tube'
_exptl_absorpt_coefficient_mu 0.089
_exptl_absorpt_correction_T_max 0.7456
_exptl_absorpt_correction_T_min 0.6535
_exptl_absorpt_correction_type multi-scan
_exptl_absorpt_process_details
;
SADABS (Krause, Herbst-Irmer, Sheldrick, & Stalke;  J. Appl. Cryst. 2015, 48,
3-10)
;
_exptl_crystal_colour orange
_exptl_crystal_density_diffrn 1.322
_exptl_crystal_description fragment
_exptl_crystal_F_000 656
_exptl_crystal_size_max 0.420
_exptl_crystal_size_mid 0.160
_exptl_crystal_size_min 0.080
_refine_diff_density_max 0.396
_refine_diff_density_min -0.297
_refine_diff_density_rms 0.056
_refine_ls_extinction_method none
_refine_ls_goodness_of_fit_ref 1.010
_refine_ls_hydrogen_treatment constr
_refine_ls_matrix_type full
_refine_ls_number_parameters 417
_refine_ls_number_reflns 7191
_refine_ls_number_restraints 0
_refine_ls_restrained_S_all 1.010
_refine_ls_R_factor_all 0.0971
_refine_ls_R_factor_gt 0.0551
_refine_ls_shift/su_max 0.000
_refine_ls_shift/su_mean 0.000
_refine_ls_structure_factor_coef Fsqd
_refine_ls_weighting_details 'w=1/[\s^2^(Fo^2^)+(0.0526P)^2^+0.7977P] where P=(Fo^2^+2Fc^2^)/3'
_refine_ls_weighting_scheme calc
_refine_ls_wR_factor_gt 0.1154
_refine_ls_wR_factor_ref 0.1333
_reflns_Friedel_coverage 0.000
_reflns_number_gt 4802
_reflns_number_total 7191
_reflns_threshold_expression 'I > 2\s(I)'
_cod_data_source_file c8ce00798e7.cif
_cod_data_source_block scd1591_HexNDI_100K_orange
_cod_depositor_comments 'Adding full bibliography for 7231291--7231300.cif.'
_cod_original_cell_volume 1554.3(10)
_cod_database_code 7231297
_publcif_datablock.id {69dcc10a-2e90-4387-90d5-5ed0ead3820f}

_shelx_shelxl_version_number 2014/7
_shelx_space_group_comment
;
The symmetry employed for this shelxl refinement is uniquely defined
by the following loop, which should always be used as a source of
symmetry information in preference to the above space-group names.
They are only intended as comments.
;
_shelx_estimated_absorpt_t_min 0.963
_shelx_estimated_absorpt_t_max 0.993

loop_
_space_group_symop_operation_xyz
'x, y, z'
'-x, -y, -z'

loop_
_atom_site_label
_atom_site_type_symbol
_atom_site_fract_x
_atom_site_fract_y
_atom_site_fract_z
_atom_site_U_iso_or_equiv
_atom_site_adp_type
_atom_site_occupancy
_atom_site_site_symmetry_order
_atom_site_calc_flag
_atom_site_refinement_flags_posn
_atom_site_refinement_flags_adp
O1 O 0.81294(18) 1.10125(16) 0.42744(5) 0.0166(3) Uani 1 1 d . .
O2 O 1.06713(18) 0.55100(17) 0.35410(6) 0.0187(3) Uani 1 1 d . .
O3 O 0.56933(19) 0.37623(17) 0.58946(6) 0.0195(3) Uani 1 1 d . .
O4 O 0.43821(18) 0.88089(17) 0.67888(5) 0.0180(3) Uani 1 1 d . .
O5 O 1.29536(18) 0.98794(18) 0.19960(5) 0.0182(3) Uani 1 1 d . .
O6 O 0.15220(18) 0.43451(17) 0.81625(6) 0.0193(3) Uani 1 1 d . .
N1 N 0.9339(2) 0.8289(2) 0.38892(6) 0.0136(3) Uani 1 1 d . .
N2 N 0.5030(2) 0.62837(19) 0.63428(6) 0.0124(3) Uani 1 1 d . .
C1 C 0.8341(2) 0.9566(2) 0.43271(8) 0.0134(4) Uani 1 1 d . .
C2 C 0.9636(2) 0.6589(2) 0.39127(8) 0.0140(4) Uani 1 1 d . .
C3 C 0.8632(2) 0.6213(2) 0.44169(8) 0.0124(4) Uani 1 1 d . .
C4 C 0.8670(3) 0.4645(2) 0.44424(8) 0.0151(4) Uani 1 1 d . .
H4 H 0.9331 0.3804 0.4134 0.018 Uiso 1 1 calc R U
C5 C 0.7735(2) 0.4279(2) 0.49222(8) 0.0147(4) Uani 1 1 d . .
H5 H 0.7734 0.3206 0.4930 0.018 Uiso 1 1 calc R U
C6 C 0.6823(2) 0.5459(2) 0.53799(8) 0.0132(4) Uani 1 1 d . .
C7 C 0.5824(2) 0.5076(2) 0.58814(8) 0.0135(4) Uani 1 1 d . .
C8 C 0.5050(2) 0.7852(2) 0.63644(8) 0.0131(4) Uani 1 1 d . .
C9 C 0.5914(2) 0.8271(2) 0.58365(8) 0.0122(4) Uani 1 1 d . .
C10 C 0.5825(2) 0.9863(2) 0.58053(8) 0.0129(4) Uani 1 1 d . .
H10 H 0.5218 1.0683 0.6121 0.015 Uiso 1 1 calc R U
C11 C 0.6630(2) 1.0272(2) 0.53070(8) 0.0140(4) Uani 1 1 d . .
H11 H 0.6535 1.1382 0.5284 0.017 Uiso 1 1 calc R U
C12 C 0.7550(2) 0.9092(2) 0.48548(8) 0.0116(4) Uani 1 1 d . .
C13 C 0.7674(2) 0.7452(2) 0.48753(8) 0.0122(4) Uani 1 1 d . .
C14 C 0.6808(2) 0.7054(2) 0.53705(8) 0.0114(4) Uani 1 1 d . .
C15 C 1.0263(2) 0.8710(2) 0.33958(8) 0.0131(4) Uani 1 1 d . .
C16 C 1.1510(3) 0.9260(2) 0.34720(8) 0.0154(4) Uani 1 1 d . .
H16 H 1.1758 0.9329 0.3842 0.018 Uiso 1 1 calc R U
C17 C 1.2408(3) 0.9713(2) 0.30171(8) 0.0159(4) Uani 1 1 d . .
H17 H 1.3238 1.0124 0.3075 0.019 Uiso 1 1 calc R U
C18 C 1.2076(2) 0.9557(2) 0.24771(8) 0.0147(4) Uani 1 1 d . .
C19 C 1.0807(2) 0.9010(2) 0.24030(8) 0.0156(4) Uani 1 1 d . .
H19 H 1.0577 0.8911 0.2033 0.019 Uiso 1 1 calc R U
C20 C 0.9879(3) 0.8611(2) 0.28619(8) 0.0158(4) Uani 1 1 d . .
H20 H 0.8987 0.8273 0.2811 0.019 Uiso 1 1 calc R U
C21 C 1.4310(3) 1.0388(3) 0.20701(8) 0.0186(4) Uani 1 1 d . .
H21A H 1.5191 0.9551 0.2287 0.022 Uiso 1 1 calc R U
H21B H 1.3721 1.1516 0.2286 0.022 Uiso 1 1 calc R U
C22 C 1.5289(3) 1.0485(3) 0.14970(8) 0.0193(4) Uani 1 1 d . .
H22A H 1.4390 1.1241 0.1268 0.023 Uiso 1 1 calc R U
H22B H 1.5962 0.9334 0.1295 0.023 Uiso 1 1 calc R U
C23 C 1.6618(3) 1.1172(3) 0.15613(8) 0.0189(4) Uani 1 1 d . .
H23A H 1.7423 1.0480 0.1825 0.023 Uiso 1 1 calc R U
H23B H 1.5919 1.2358 0.1735 0.023 Uiso 1 1 calc R U
C24 C 1.7798(3) 1.1156(3) 0.10033(8) 0.0202(4) Uani 1 1 d . .
H24A H 1.8531 0.9967 0.0835 0.024 Uiso 1 1 calc R U
H24B H 1.6998 1.1824 0.0735 0.024 Uiso 1 1 calc R U
C25 C 1.9073(3) 1.1895(3) 0.10786(9) 0.0234(5) Uani 1 1 d . .
H25A H 1.9872 1.1225 0.1347 0.028 Uiso 1 1 calc R U
H25B H 1.8339 1.3082 0.1249 0.028 Uiso 1 1 calc R U
C26 C 2.0257(3) 1.1891(3) 0.05242(10) 0.0319(5) Uani 1 1 d . .
H26A H 2.0990 1.0720 0.0353 0.048 Uiso 1 1 calc R U
H26B H 2.1066 1.2355 0.0600 0.048 Uiso 1 1 calc R U
H26C H 1.9477 1.2596 0.0263 0.048 Uiso 1 1 calc R U
C27 C 0.4070(2) 0.5884(2) 0.68367(8) 0.0131(4) Uani 1 1 d . .
C28 C 0.5061(3) 0.4758(2) 0.72016(8) 0.0154(4) Uani 1 1 d . .
H28 H 0.6347 0.4313 0.7148 0.018 Uiso 1 1 calc R U
C29 C 0.4151(3) 0.4290(2) 0.76449(8) 0.0167(4) Uani 1 1 d . .
H29 H 0.4813 0.3519 0.7900 0.020 Uiso 1 1 calc R U
C30 C 0.2273(3) 0.4943(2) 0.77183(8) 0.0148(4) Uani 1 1 d . .
C31 C 0.1289(3) 0.6104(2) 0.73607(8) 0.0174(4) Uani 1 1 d . .
H31 H -0.0001 0.6577 0.7419 0.021 Uiso 1 1 calc R U
C32 C 0.2209(3) 0.6572(2) 0.69151(8) 0.0165(4) Uani 1 1 d . .
H32 H 0.1550 0.7368 0.6665 0.020 Uiso 1 1 calc R U
C33 C -0.0396(3) 0.4933(3) 0.82481(9) 0.0194(4) Uani 1 1 d . .
H33A H -0.0751 0.4696 0.7897 0.023 Uiso 1 1 calc R U
H33B H -0.1055 0.6179 0.8348 0.023 Uiso 1 1 calc R U
C34 C -0.0866(3) 0.4002(3) 0.87253(8) 0.0202(4) Uani 1 1 d . .
H34A H -0.0639 0.4357 0.9083 0.024 Uiso 1 1 calc R U
H34B H -0.0062 0.2760 0.8645 0.024 Uiso 1 1 calc R U
C35 C -0.2840(3) 0.4358(3) 0.88009(9) 0.0194(4) Uani 1 1 d . .
H35A H -0.3097 0.4126 0.8430 0.023 Uiso 1 1 calc R U
H35B H -0.3638 0.5582 0.8920 0.023 Uiso 1 1 calc R U
C36 C -0.3317(3) 0.3298(3) 0.92352(9) 0.0231(5) Uani 1 1 d . .
H36A H -0.2508 0.2073 0.9119 0.028 Uiso 1 1 calc R U
H36B H -0.3079 0.3542 0.9607 0.028 Uiso 1 1 calc R U
C37 C -0.5281(3) 0.3640(3) 0.93026(9) 0.0276(5) Uani 1 1 d . .
H37A H -0.5511 0.3372 0.8932 0.033 Uiso 1 1 calc R U
H37B H -0.6090 0.4869 0.9411 0.033 Uiso 1 1 calc R U
C38 C -0.5770(3) 0.2612(3) 0.97441(10) 0.0368(6) Uani 1 1 d . .
H38A H -0.4962 0.1392 0.9645 0.055 Uiso 1 1 calc R U
H38B H -0.7038 0.2852 0.9755 0.055 Uiso 1 1 calc R U
H38C H -0.5628 0.2927 1.0117 0.055 Uiso 1 1 calc R U

loop_
_atom_site_aniso_label
_atom_site_aniso_U_11
_atom_site_aniso_U_22
_atom_site_aniso_U_33
_atom_site_aniso_U_23
_atom_site_aniso_U_13
_atom_site_aniso_U_12
O1 0.0217(7) 0.0137(7) 0.0183(7) 0.0025(6) -0.0007(6) -0.0124(6)
O2 0.0195(7) 0.0159(7) 0.0200(7) -0.0017(6) 0.0031(6) -0.0097(6)
O3 0.0269(8) 0.0147(7) 0.0200(7) 0.0010(6) 0.0018(6) -0.0141(6)
O4 0.0226(8) 0.0192(7) 0.0154(7) -0.0022(6) 0.0018(6) -0.0139(6)
O5 0.0178(7) 0.0274(8) 0.0158(7) 0.0054(6) -0.0025(6) -0.0161(6)
O6 0.0150(7) 0.0222(8) 0.0210(7) 0.0079(6) -0.0005(6) -0.0098(6)
N1 0.0152(8) 0.0138(8) 0.0139(8) 0.0016(6) -0.0003(6) -0.0092(7)
N2 0.0140(8) 0.0124(8) 0.0121(8) 0.0016(6) 0.0000(6) -0.0080(7)
C1 0.0121(9) 0.0158(10) 0.0154(10) 0.0020(8) -0.0038(8) -0.0088(8)
C2 0.0116(9) 0.0152(10) 0.0170(10) -0.0004(8) -0.0019(8) -0.0079(8)
C3 0.0106(9) 0.0149(9) 0.0139(9) 0.0020(8) -0.0029(7) -0.0075(8)
C4 0.0150(10) 0.0139(9) 0.0154(10) -0.0014(8) -0.0003(8) -0.0066(8)
C5 0.0142(9) 0.0117(9) 0.0205(10) 0.0014(8) -0.0018(8) -0.0083(8)
C6 0.0122(9) 0.0135(9) 0.0156(9) 0.0024(8) -0.0039(8) -0.0069(8)
C7 0.0116(9) 0.0140(10) 0.0163(10) 0.0032(8) -0.0036(8) -0.0068(8)
C8 0.0116(9) 0.0142(9) 0.0149(9) 0.0021(8) -0.0029(7) -0.0072(8)
C9 0.0096(9) 0.0136(9) 0.0152(9) 0.0017(8) -0.0032(7) -0.0066(7)
C10 0.0128(9) 0.0131(9) 0.0140(9) -0.0017(8) -0.0029(7) -0.0069(8)
C11 0.0136(9) 0.0123(9) 0.0193(10) 0.0026(8) -0.0042(8) -0.0083(8)
C12 0.0101(9) 0.0136(9) 0.0137(9) 0.0013(7) -0.0024(7) -0.0077(7)
C13 0.0092(9) 0.0137(9) 0.0151(9) 0.0027(8) -0.0037(7) -0.0061(8)
C14 0.0093(9) 0.0117(9) 0.0140(9) 0.0024(7) -0.0031(7) -0.0051(7)
C15 0.0118(9) 0.0150(9) 0.0128(9) 0.0028(8) 0.0008(7) -0.0074(8)
C16 0.0153(10) 0.0199(10) 0.0141(9) 0.0028(8) -0.0041(8) -0.0103(8)
C17 0.0136(9) 0.0190(10) 0.0188(10) 0.0030(8) -0.0030(8) -0.0107(8)
C18 0.0130(9) 0.0138(9) 0.0168(10) 0.0049(8) -0.0013(8) -0.0064(8)
C19 0.0148(10) 0.0179(10) 0.0145(9) 0.0006(8) -0.0034(8) -0.0077(8)
C20 0.0139(9) 0.0170(10) 0.0189(10) 0.0015(8) -0.0026(8) -0.0094(8)
C21 0.0179(10) 0.0241(11) 0.0201(10) 0.0054(9) -0.0028(8) -0.0152(9)
C22 0.0201(10) 0.0215(11) 0.0178(10) 0.0041(9) -0.0013(8) -0.0117(9)
C23 0.0176(10) 0.0243(11) 0.0187(10) 0.0040(9) -0.0010(8) -0.0137(9)
C24 0.0181(10) 0.0225(11) 0.0208(10) 0.0037(9) -0.0004(8) -0.0111(9)
C25 0.0237(11) 0.0302(12) 0.0227(11) 0.0069(9) -0.0022(9) -0.0185(10)
C26 0.0297(13) 0.0407(14) 0.0324(13) 0.0081(11) -0.0002(10) -0.0241(11)
C27 0.0155(10) 0.0113(9) 0.0130(9) -0.0003(7) 0.0012(8) -0.0079(8)
C28 0.0115(9) 0.0165(10) 0.0166(10) 0.0010(8) -0.0004(8) -0.0060(8)
C29 0.0172(10) 0.0160(10) 0.0159(10) 0.0045(8) -0.0029(8) -0.0070(8)
C30 0.0177(10) 0.0160(10) 0.0132(9) 0.0010(8) 0.0006(8) -0.0109(8)
C31 0.0116(9) 0.0185(10) 0.0219(10) 0.0030(8) -0.0005(8) -0.0075(8)
C32 0.0178(10) 0.0145(10) 0.0172(10) 0.0040(8) -0.0035(8) -0.0074(8)
C33 0.0162(10) 0.0212(11) 0.0216(11) 0.0028(9) -0.0004(8) -0.0102(9)
C34 0.0221(11) 0.0231(11) 0.0187(10) 0.0034(9) -0.0004(8) -0.0144(9)
C35 0.0193(10) 0.0215(11) 0.0194(10) 0.0041(9) 0.0006(8) -0.0125(9)
C36 0.0237(11) 0.0261(12) 0.0228(11) 0.0051(9) 0.0001(9) -0.0157(9)
C37 0.0271(12) 0.0390(14) 0.0237(11) 0.0057(10) -0.0009(9) -0.0225(11)
C38 0.0429(15) 0.0601(17) 0.0259(12) 0.0071(12) 0.0002(11) -0.0415(14)

loop_
_atom_type_symbol
_atom_type_description
_atom_type_scat_dispersion_real
_atom_type_scat_dispersion_imag
_atom_type_scat_source
C C 0.0033 0.0016 'International Tables Vol C Tables 4.2.6.8 and 6.1.1.4'
H H 0.0000 0.0000 'International Tables Vol C Tables 4.2.6.8 and 6.1.1.4'
N N 0.0061 0.0033 'International Tables Vol C Tables 4.2.6.8 and 6.1.1.4'
O O 0.0106 0.0060 'International Tables Vol C Tables 4.2.6.8 and 6.1.1.4'

loop_
_geom_angle_atom_site_label_1
_geom_angle_atom_site_label_2
_geom_angle_atom_site_label_3
_geom_angle
C18 O5 C21 116.31(14)
C30 O6 C33 117.53(15)
C1 N1 C2 124.70(16)
C1 N1 C15 117.20(15)
C2 N1 C15 117.88(15)
C7 N2 C8 125.29(15)
C7 N2 C27 116.81(15)
C8 N2 C27 117.88(15)
O1 C1 N1 121.03(17)
O1 C1 C12 121.64(17)
N1 C1 C12 117.33(16)
O2 C2 N1 120.88(17)
O2 C2 C3 122.73(17)
N1 C2 C3 116.39(16)
C4 C3 C13 119.94(17)
C4 C3 C2 120.19(17)
C13 C3 C2 119.85(17)
C3 C4 C5 120.33(18)
C3 C4 H4 119.8
C5 C4 H4 119.8
C6 C5 C4 120.62(18)
C6 C5 H5 119.7
C4 C5 H5 119.7
C5 C6 C14 120.09(17)
C5 C6 C7 120.45(17)
C14 C6 C7 119.45(17)
O3 C7 N2 120.75(17)
O3 C7 C6 121.95(18)
N2 C7 C6 117.30(16)
O4 C8 N2 121.33(17)
O4 C8 C9 122.47(17)
N2 C8 C9 116.20(16)
C10 C9 C14 120.27(17)
C10 C9 C8 119.62(17)
C14 C9 C8 120.10(17)
C9 C10 C11 120.00(17)
C9 C10 H10 120.0
C11 C10 H10 120.0
C12 C11 C10 120.69(17)
C12 C11 H11 119.7
C10 C11 H11 119.7
C11 C12 C13 120.58(17)
C11 C12 C1 119.80(17)
C13 C12 C1 119.53(17)
C3 C13 C12 121.42(17)
C3 C13 C14 119.70(17)
C12 C13 C14 118.88(17)
C9 C14 C6 121.29(17)
C9 C14 C13 119.51(17)
C6 C14 C13 119.19(17)
C16 C15 C20 120.26(17)
C16 C15 N1 118.44(16)
C20 C15 N1 121.28(17)
C15 C16 C17 120.95(18)
C15 C16 H16 119.5
C17 C16 H16 119.5
C16 C17 C18 119.02(18)
C16 C17 H17 120.5
C18 C17 H17 120.5
O5 C18 C17 123.96(17)
O5 C18 C19 116.27(17)
C17 C18 C19 119.76(17)
C20 C19 C18 120.74(18)
C20 C19 H19 119.6
C18 C19 H19 119.6
C15 C20 C19 119.20(18)
C15 C20 H20 120.4
C19 C20 H20 120.4
O5 C21 C22 109.22(16)
O5 C21 H21A 109.8
C22 C21 H21A 109.8
O5 C21 H21B 109.8
C22 C21 H21B 109.8
H21A C21 H21B 108.3
C21 C22 C23 110.40(17)
C21 C22 H22A 109.6
C23 C22 H22A 109.6
C21 C22 H22B 109.6
C23 C22 H22B 109.6
H22A C22 H22B 108.1
C22 C23 C24 113.86(17)
C22 C23 H23A 108.8
C24 C23 H23A 108.8
C22 C23 H23B 108.8
C24 C23 H23B 108.8
H23A C23 H23B 107.7
C25 C24 C23 112.65(17)
C25 C24 H24A 109.1
C23 C24 H24A 109.1
C25 C24 H24B 109.1
C23 C24 H24B 109.1
H24A C24 H24B 107.8
C24 C25 C26 113.21(18)
C24 C25 H25A 108.9
C26 C25 H25A 108.9
C24 C25 H25B 108.9
C26 C25 H25B 108.9
H25A C25 H25B 107.7
C25 C26 H26A 109.5
C25 C26 H26B 109.5
H26A C26 H26B 109.5
C25 C26 H26C 109.5
H26A C26 H26C 109.5
H26B C26 H26C 109.5
C32 C27 C28 121.39(17)
C32 C27 N2 119.29(16)
C28 C27 N2 119.25(16)
C29 C28 C27 118.87(18)
C29 C28 H28 120.6
C27 C28 H28 120.6
C28 C29 C30 120.14(18)
C28 C29 H29 119.9
C30 C29 H29 119.9
O6 C30 C31 124.43(17)
O6 C30 C29 115.04(16)
C31 C30 C29 120.53(17)
C30 C31 C32 119.13(18)
C30 C31 H31 120.4
C32 C31 H31 120.4
C27 C32 C31 119.89(18)
C27 C32 H32 120.1
C31 C32 H32 120.1
O6 C33 C34 107.62(16)
O6 C33 H33A 110.2
C34 C33 H33A 110.2
O6 C33 H33B 110.2
C34 C33 H33B 110.2
H33A C33 H33B 108.5
C33 C34 C35 111.99(16)
C33 C34 H34A 109.2
C35 C34 H34A 109.2
C33 C34 H34B 109.2
C35 C34 H34B 109.2
H34A C34 H34B 107.9
C34 C35 C36 113.60(17)
C34 C35 H35A 108.8
C36 C35 H35A 108.8
C34 C35 H35B 108.8
C36 C35 H35B 108.8
H35A C35 H35B 107.7
C37 C36 C35 113.37(17)
C37 C36 H36A 108.9
C35 C36 H36A 108.9
C37 C36 H36B 108.9
C35 C36 H36B 108.9
H36A C36 H36B 107.7
C36 C37 C38 113.48(19)
C36 C37 H37A 108.9
C38 C37 H37A 108.9
C36 C37 H37B 108.9
C38 C37 H37B 108.9
H37A C37 H37B 107.7
C37 C38 H38A 109.5
C37 C38 H38B 109.5
H38A C38 H38B 109.5
C37 C38 H38C 109.5
H38A C38 H38C 109.5
H38B C38 H38C 109.5

loop_
_geom_bond_atom_site_label_1
_geom_bond_atom_site_label_2
_geom_bond_distance
O1 C1 1.217(2)
O2 C2 1.208(2)
O3 C7 1.217(2)
O4 C8 1.207(2)
O5 C18 1.366(2)
O5 C21 1.438(2)
O6 C30 1.375(2)
O6 C33 1.424(2)
N1 C1 1.394(2)
N1 C2 1.410(2)
N1 C15 1.449(2)
N2 C7 1.390(2)
N2 C8 1.398(2)
N2 C27 1.456(2)
C1 C12 1.480(3)
C2 C3 1.483(3)
C3 C4 1.376(3)
C3 C13 1.406(3)
C4 C5 1.406(3)
C4 H4 0.9500
C5 C6 1.375(3)
C5 H5 0.9500
C6 C14 1.406(3)
C6 C7 1.479(3)
C8 C9 1.485(3)
C9 C10 1.378(3)
C9 C14 1.405(3)
C10 C11 1.403(3)
C10 H10 0.9500
C11 C12 1.366(3)
C11 H11 0.9500
C12 C13 1.408(3)
C13 C14 1.417(3)
C15 C16 1.377(3)
C15 C20 1.381(3)
C16 C17 1.386(3)
C16 H16 0.9500
C17 C18 1.386(3)
C17 H17 0.9500
C18 C19 1.392(3)
C19 C20 1.382(3)
C19 H19 0.9500
C20 H20 0.9500
C21 C22 1.504(3)
C21 H21A 0.9900
C21 H21B 0.9900
C22 C23 1.523(3)
C22 H22A 0.9900
C22 H22B 0.9900
C23 C24 1.525(3)
C23 H23A 0.9900
C23 H23B 0.9900
C24 C25 1.521(3)
C24 H24A 0.9900
C24 H24B 0.9900
C25 C26 1.523(3)
C25 H25A 0.9900
C25 H25B 0.9900
C26 H26A 0.9800
C26 H26B 0.9800
C26 H26C 0.9800
C27 C32 1.370(3)
C27 C28 1.380(3)
C28 C29 1.379(3)
C28 H28 0.9500
C29 C30 1.387(3)
C29 H29 0.9500
C30 C31 1.380(3)
C31 C32 1.388(3)
C31 H31 0.9500
C32 H32 0.9500
C33 C34 1.510(3)
C33 H33A 0.9900
C33 H33B 0.9900
C34 C35 1.517(3)
C34 H34A 0.9900
C34 H34B 0.9900
C35 C36 1.522(3)
C35 H35A 0.9900
C35 H35B 0.9900
C36 C37 1.514(3)
C36 H36A 0.9900
C36 H36B 0.9900
C37 C38 1.517(3)
C37 H37A 0.9900
C37 H37B 0.9900
C38 H38A 0.9800
C38 H38B 0.9800
C38 H38C 0.9800

loop_
_geom_torsion_atom_site_label_1
_geom_torsion_atom_site_label_2
_geom_torsion_atom_site_label_3
_geom_torsion_atom_site_label_4
_geom_torsion
C2 N1 C1 O1 -179.39(17)
C15 N1 C1 O1 6.1(2)
C2 N1 C1 C12 0.5(3)
C15 N1 C1 C12 -174.00(15)
C1 N1 C2 O2 -172.20(17)
C15 N1 C2 O2 2.2(3)
C1 N1 C2 C3 7.0(3)
C15 N1 C2 C3 -178.50(15)
O2 C2 C3 C4 -8.5(3)
N1 C2 C3 C4 172.27(16)
O2 C2 C3 C13 170.05(17)
N1 C2 C3 C13 -9.2(2)
C13 C3 C4 C5 0.8(3)
C2 C3 C4 C5 179.35(17)
C3 C4 C5 C6 -2.2(3)
C4 C5 C6 C14 0.4(3)
C4 C5 C6 C7 179.34(17)
C8 N2 C7 O3 -177.86(17)
C27 N2 C7 O3 0.8(2)
C8 N2 C7 C6 2.1(3)
C27 N2 C7 C6 -179.26(16)
C5 C6 C7 O3 -4.0(3)
C14 C6 C7 O3 174.96(17)
C5 C6 C7 N2 176.06(16)
C14 C6 C7 N2 -5.0(2)
C7 N2 C8 O4 -177.38(17)
C27 N2 C8 O4 4.0(3)
C7 N2 C8 C9 3.3(2)
C27 N2 C8 C9 -175.29(15)
O4 C8 C9 C10 -5.8(3)
N2 C8 C9 C10 173.45(16)
O4 C8 C9 C14 174.58(17)
N2 C8 C9 C14 -6.1(2)
C14 C9 C10 C11 -0.1(3)
C8 C9 C10 C11 -179.70(16)
C9 C10 C11 C12 -1.8(3)
C10 C11 C12 C13 1.4(3)
C10 C11 C12 C1 178.12(17)
O1 C1 C12 C11 -3.1(3)
N1 C1 C12 C11 177.00(16)
O1 C1 C12 C13 173.62(17)
N1 C1 C12 C13 -6.3(2)
C4 C3 C13 C12 -177.61(17)
C2 C3 C13 C12 3.8(3)
C4 C3 C13 C14 2.3(3)
C2 C3 C13 C14 -176.22(16)
C11 C12 C13 C3 -179.27(17)
C1 C12 C13 C3 4.0(3)
C11 C12 C13 C14 0.8(3)
C1 C12 C13 C14 -175.93(16)
C10 C9 C14 C6 -176.16(17)
C8 C9 C14 C6 3.4(3)
C10 C9 C14 C13 2.3(3)
C8 C9 C14 C13 -178.12(16)
C5 C6 C14 C9 -178.83(17)
C7 C6 C14 C9 2.2(3)
C5 C6 C14 C13 2.7(3)
C7 C6 C14 C13 -176.22(16)
C3 C13 C14 C9 177.44(16)
C12 C13 C14 C9 -2.6(3)
C3 C13 C14 C6 -4.1(3)
C12 C13 C14 C6 175.86(16)
C1 N1 C15 C16 58.0(2)
C2 N1 C15 C16 -116.92(19)
C1 N1 C15 C20 -120.4(2)
C2 N1 C15 C20 64.7(2)
C20 C15 C16 C17 -0.4(3)
N1 C15 C16 C17 -178.72(17)
C15 C16 C17 C18 -2.0(3)
C21 O5 C18 C17 0.8(3)
C21 O5 C18 C19 -177.95(16)
C16 C17 C18 O5 -176.41(18)
C16 C17 C18 C19 2.3(3)
O5 C18 C19 C20 178.44(16)
C17 C18 C19 C20 -0.4(3)
C16 C15 C20 C19 2.3(3)
N1 C15 C20 C19 -179.38(17)
C18 C19 C20 C15 -2.0(3)
C18 O5 C21 C22 173.27(16)
O5 C21 C22 C23 175.01(16)
C21 C22 C23 C24 174.61(17)
C22 C23 C24 C25 178.40(17)
C23 C24 C25 C26 -179.85(18)
C7 N2 C27 C32 -99.1(2)
C8 N2 C27 C32 79.7(2)
C7 N2 C27 C28 78.0(2)
C8 N2 C27 C28 -103.2(2)
C32 C27 C28 C29 1.7(3)
N2 C27 C28 C29 -175.33(17)
C27 C28 C29 C30 0.2(3)
C33 O6 C30 C31 1.8(3)
C33 O6 C30 C29 -178.20(17)
C28 C29 C30 O6 177.96(17)
C28 C29 C30 C31 -2.0(3)
O6 C30 C31 C32 -177.99(18)
C29 C30 C31 C32 2.0(3)
C28 C27 C32 C31 -1.7(3)
N2 C27 C32 C31 175.30(17)
C30 C31 C32 C27 -0.1(3)
C30 O6 C33 C34 175.62(16)
O6 C33 C34 C35 -172.45(16)
C33 C34 C35 C36 173.86(17)
C34 C35 C36 C37 -179.15(18)
C35 C36 C37 C38 -178.80(19)
